data_1567254
loop_
_publ_author_name
'Zuffa, Caterina'
'Cappuccino, Chiara'
'Marchini, Marianna'
'Contini, Laura'
'Farinella, Francesco'
'Maini, Lucia'

_publ_section_title
;
 AgX-based hybrid coordination polymers: mechanochemical synthesis,
 structure and luminescence property characterization.
;
_journal_issue 0
_journal_name_full 'Faraday discussions'
_journal_page_first 448
_journal_page_last 465
_journal_paper_doi 10.1039/d2fd00093h
_journal_volume 241
_journal_year 2023
_chemical_formula_moiety 'C6 H8 Ag Br N2'
_chemical_formula_sum 'C6 H8 Ag Br N2'
_chemical_formula_weight 295.92
_space_group_crystal_system triclinic
_space_group_IT_number 2
_space_group_name_Hall '-P 1'
_space_group_name_H-M_alt 'P -1'
_atom_sites_solution_hydrogens geom
_audit_creation_date 2022-04-26
_audit_creation_method
;
Olex2 1.5
(compiled 2022.04.07 svn.rca3783a0 for OlexSys, GUI svn.r6498)
;
_cell_angle_alpha 113.498(14)
_cell_angle_beta 97.081(12)
_cell_angle_gamma 93.535(9)
_cell_formula_units_Z 2
_cell_length_a 4.3871(5)
_cell_length_b 10.1081(12)
_cell_length_c 10.2510(18)
_cell_measurement_reflns_used 703
_cell_measurement_temperature 293(2)
_cell_measurement_theta_max 25.7570
_cell_measurement_theta_min 4.0340
_cell_volume 410.63(11)
_computing_cell_refinement 'CrysAlisPro 1.171.38.42b (Rigaku OD, 2015)'
_computing_data_collection 'CrysAlisPro 1.171.38.42b (Rigaku OD, 2015)'
_computing_data_reduction 'CrysAlisPro 1.171.38.42b (Rigaku OD, 2015)'
_computing_molecular_graphics 'Olex2 1.5 (Dolomanov et al., 2009)'
_computing_publication_material 'Olex2 1.5 (Dolomanov et al., 2009)'
_computing_structure_refinement 'SHELXL 2018/3 (Sheldrick, 2015)'
_diffrn_ambient_temperature 293(2)
_diffrn_detector 'CCD plate'
_diffrn_detector_area_resol_mean 16.1340
_diffrn_detector_type Sapphire3
_diffrn_measured_fraction_theta_full 0.997
_diffrn_measured_fraction_theta_max 0.846
_diffrn_measurement_details
;
List of Runs (angles in degrees, time in seconds):

  # Type    Start    End  Width  t~exp~   \w     \q     \k     \f   Frames
--------------------------------------------------------------------------
  1  \w    -53.00  45.00   1.00    4.84    --   19.00 -38.00   0.00   98
  2  \w    -14.00  22.00   1.00    4.84    --  -17.75 -99.00  90.00   36
  3  \w    -21.00  55.00   1.00    4.84    --   19.00 -99.00 -90.00   76
  4  \w     43.00  93.00   1.00    4.84    --   19.00-178.00  60.00   50
  5  \w     -6.00  84.00   1.00    4.84    --   19.00  38.00-180.00   90
;
_diffrn_measurement_device 'four-circle diffractometer'
_diffrn_measurement_device_type 'Xcalibur, Sapphire3'
_diffrn_measurement_method '\w scans'
_diffrn_orient_matrix_type 'CrysAlisPro convention (1999,Acta A55,543-557)'
_diffrn_orient_matrix_UB_11 -0.0315461000
_diffrn_orient_matrix_UB_12 0.0116298000
_diffrn_orient_matrix_UB_13 0.0697160000
_diffrn_orient_matrix_UB_21 0.1560934000
_diffrn_orient_matrix_UB_22 0.0300654000
_diffrn_orient_matrix_UB_23 0.0296770000
_diffrn_orient_matrix_UB_31 -0.0397762000
_diffrn_orient_matrix_UB_32 0.0700267000
_diffrn_orient_matrix_UB_33 0.0102065000
_diffrn_radiation_monochromator graphite
_diffrn_radiation_probe x-ray
_diffrn_radiation_type 'Mo K\a'
_diffrn_radiation_wavelength 0.71073
_diffrn_reflns_av_R_equivalents 0.0253
_diffrn_reflns_av_unetI/netI 0.0584
_diffrn_reflns_Laue_measured_fraction_full 0.997
_diffrn_reflns_Laue_measured_fraction_max 0.846
_diffrn_reflns_limit_h_max 4
_diffrn_reflns_limit_h_min -5
_diffrn_reflns_limit_k_max 12
_diffrn_reflns_limit_k_min -13
_diffrn_reflns_limit_l_max 13
_diffrn_reflns_limit_l_min -13
_diffrn_reflns_number 3052
_diffrn_reflns_point_group_measured_fraction_full 0.997
_diffrn_reflns_point_group_measured_fraction_max 0.846
_diffrn_reflns_theta_full 25.000
_diffrn_reflns_theta_max 29.105
_diffrn_reflns_theta_min 3.704
_diffrn_source 'fine-focus sealed X-ray tube'
_diffrn_source_type 'Enhance (Mo) X-ray Source'
_exptl_absorpt_coefficient_mu 7.244
_exptl_absorpt_correction_T_max 1.00000
_exptl_absorpt_correction_T_min 0.67900
_exptl_absorpt_correction_type multi-scan
_exptl_absorpt_process_details
;
CrysAlisPro 1.171.38.42b (Rigaku Oxford Diffraction, 2015)
Empirical absorption correction using spherical harmonics,
 implemented in SCALE3 ABSPACK scaling algorithm.
;
_exptl_crystal_colour colourless
_exptl_crystal_density_diffrn 2.393
_exptl_crystal_density_method 'not measured'
_exptl_crystal_description prism
_exptl_crystal_F_000 280
_exptl_crystal_size_max 0.379
_exptl_crystal_size_mid 0.201
_exptl_crystal_size_min 0.039
_refine_diff_density_max 0.504
_refine_diff_density_min -0.695
_refine_diff_density_rms 0.119
_refine_ls_extinction_coef 0.0030(12)
_refine_ls_extinction_expression Fc^*^=kFc[1+0.001xFc^2^\l^3^/sin(2\q)]^-1/4^
_refine_ls_extinction_method 'SHELXL-2018/3 (Sheldrick 2018)'
_refine_ls_goodness_of_fit_ref 0.983
_refine_ls_hydrogen_treatment constr
_refine_ls_matrix_type full
_refine_ls_number_parameters 92
_refine_ls_number_reflns 1853
_refine_ls_number_restraints 0
_refine_ls_restrained_S_all 0.983
_refine_ls_R_factor_all 0.0717
_refine_ls_R_factor_gt 0.0448
_refine_ls_shift/su_max 0.000
_refine_ls_shift/su_mean 0.000
_refine_ls_structure_factor_coef Fsqd
_refine_ls_weighting_details 'w=1/[\s^2^(Fo^2^)+(0.0274P)^2^] where P=(Fo^2^+2Fc^2^)/3'
_refine_ls_weighting_scheme calc
_refine_ls_wR_factor_gt 0.0725
_refine_ls_wR_factor_ref 0.0854
_reflns_Friedel_coverage 0.000
_reflns_number_gt 1271
_reflns_number_total 1853
_reflns_threshold_expression 'I > 2\s(I)'
_cod_data_source_file d2fd00093h4.cif
_cod_data_source_block agbr_2pica_new
_cod_depositor_comments 'Adding full bibliography for 1567249--1567254.cif.'
_cod_original_cell_volume 410.63(10)
_cod_database_code 1567254
_shelx_shelxl_version_number 2018/3
_chemical_oxdiff_formula Ag
_shelx_space_group_comment
;
The symmetry employed for this shelxl refinement is uniquely defined
by the following loop, which should always be used as a source of
symmetry information in preference to the above space-group names.
They are only intended as comments.
;
_cell_oxdiff_angle_alpha 113.498(14)
_cell_oxdiff_angle_beta 97.081(12)
_cell_oxdiff_angle_gamma 93.535(9)
_cell_oxdiff_length_a 4.3871(5)
_cell_oxdiff_length_b 10.1081(12)
_cell_oxdiff_length_c 10.2510(18)
_cell_oxdiff_measurement_reflns_used 703
_cell_oxdiff_volume 410.63(10)
_olex2_refinement_description
;
1. Fixed Uiso
 At 1.2 times of:
  All C(H) groups, All C(H,H) groups, All N(H,H) groups
2.a Secondary CH2 refined with riding coordinates:
 N2(H2A,H2B), C1(H1A,H1B)
2.b Aromatic/amide H refined with riding coordinates:
 C6(H6), C5(H5), C3(H3), C4(H4)
;
_olex2_submission_special_instructions 'No special instructions were received'
_oxdiff_exptl_absorpt_empirical_details
;
Empirical correction (ABSPACK) includes:
- Absorption correction using spherical harmonics
- Frame scaling
;
_oxdiff_exptl_absorpt_empirical_full_max 1.318
_oxdiff_exptl_absorpt_empirical_full_min 0.790

loop_
_space_group_symop_operation_xyz
'x, y, z'
'-x, -y, -z'

loop_
_atom_site_label
_atom_site_type_symbol
_atom_site_fract_x
_atom_site_fract_y
_atom_site_fract_z
_atom_site_U_iso_or_equiv
_atom_site_adp_type
_atom_site_occupancy
_atom_site_site_symmetry_order
_atom_site_calc_flag
_atom_site_refinement_flags_posn
_atom_site_refinement_flags_adp
_atom_site_refinement_flags_occupancy
_atom_site_disorder_assembly
_atom_site_disorder_group
Ag1 Ag 0.74485(11) 0.09834(5) 0.46284(6) 0.0639(2) Uani 1 1 d . . . . .
Br1 Br 1.16073(13) -0.01924(7) 0.30199(7) 0.0518(2) Uani 1 1 d . . . . .
N2 N 0.6537(10) 0.3352(5) 0.5755(6) 0.0501(13) Uani 1 1 d . . . . .
H2A H 0.826064 0.392657 0.586939 0.060 Uiso 1 1 calc R U . . .
H2B H 0.508896 0.353104 0.517904 0.060 Uiso 1 1 calc R U . . .
N1 N 0.2579(11) 0.5608(5) 0.6990(6) 0.0492(13) Uani 1 1 d . . . . .
C2 C 0.4718(13) 0.5268(6) 0.7843(7) 0.0446(14) Uani 1 1 d . . . . .
C6 C 0.1802(13) 0.6949(7) 0.7573(8) 0.0547(17) Uani 1 1 d . . . . .
H6 H 0.028760 0.720105 0.702490 0.066 Uiso 1 1 calc R U . . .
C5 C 0.3039(15) 0.7988(7) 0.8907(8) 0.0612(19) Uani 1 1 d . . . . .
H5 H 0.244845 0.891886 0.923354 0.073 Uiso 1 1 calc R U . . .
C1 C 0.5554(14) 0.3744(6) 0.7152(7) 0.0574(17) Uani 1 1 d . . . . .
H1A H 0.720466 0.362221 0.780193 0.069 Uiso 1 1 calc R U . . .
H1B H 0.377341 0.306756 0.704108 0.069 Uiso 1 1 calc R U . . .
C3 C 0.6023(14) 0.6226(7) 0.9192(7) 0.0544(16) Uani 1 1 d . . . . .
H3 H 0.748508 0.595307 0.974421 0.065 Uiso 1 1 calc R U . . .
C4 C 0.5152(15) 0.7613(7) 0.9737(8) 0.0632(19) Uani 1 1 d . . . . .
H4 H 0.600883 0.827918 1.066113 0.076 Uiso 1 1 calc R U . . .

loop_
_atom_site_aniso_label
_atom_site_aniso_U_11
_atom_site_aniso_U_22
_atom_site_aniso_U_33
_atom_site_aniso_U_23
_atom_site_aniso_U_13
_atom_site_aniso_U_12
Ag1 0.0694(4) 0.0484(3) 0.0632(4) 0.0086(3) 0.0182(3) 0.0154(3)
Br1 0.0431(3) 0.0628(4) 0.0449(4) 0.0160(3) 0.0068(3) 0.0171(3)
N2 0.051(3) 0.041(3) 0.048(4) 0.009(3) 0.006(3) 0.003(2)
N1 0.057(3) 0.038(3) 0.044(3) 0.010(2) 0.004(3) 0.008(2)
C2 0.054(3) 0.044(3) 0.040(4) 0.016(3) 0.022(3) 0.007(3)
C6 0.049(3) 0.049(4) 0.072(5) 0.029(4) 0.014(3) 0.012(3)
C5 0.074(5) 0.038(4) 0.062(5) 0.006(4) 0.026(4) 0.009(4)
C1 0.071(4) 0.051(4) 0.055(5) 0.022(3) 0.022(4) 0.016(3)
C3 0.055(4) 0.056(4) 0.047(4) 0.018(4) 0.004(3) 0.001(3)
C4 0.068(4) 0.053(4) 0.048(5) 0.001(4) 0.014(4) -0.009(4)

loop_
_atom_type_symbol
_atom_type_description
_atom_type_scat_dispersion_real
_atom_type_scat_dispersion_imag
_atom_type_scat_source
C C 0.0033 0.0016 'International Tables Vol C Tables 4.2.6.8 and 6.1.1.4'
H H 0.0000 0.0000 'International Tables Vol C Tables 4.2.6.8 and 6.1.1.4'
N N 0.0061 0.0033 'International Tables Vol C Tables 4.2.6.8 and 6.1.1.4'
Br Br -0.2901 2.4595 'International Tables Vol C Tables 4.2.6.8 and 6.1.1.4'
Ag Ag -0.8971 1.1015 'International Tables Vol C Tables 4.2.6.8 and 6.1.1.4'

loop_
_geom_angle_atom_site_label_1
_geom_angle_atom_site_label_2
_geom_angle_atom_site_label_3
_geom_angle
_geom_angle_site_symmetry_1
_geom_angle_site_symmetry_3
_geom_angle_publ_flag
Ag1 Ag1 Ag1 84.92(3) 2_656 2_756 ?
Br1 Ag1 Ag1 55.78(2) 1_455 2_656 ?
Br1 Ag1 Ag1 50.13(2) 2_756 2_756 ?
Br1 Ag1 Ag1 120.77(3) . 2_656 ?
Br1 Ag1 Ag1 54.54(2) 2_756 2_656 ?
Br1 Ag1 Ag1 123.29(3) 1_455 2_756 ?
Br1 Ag1 Ag1 55.45(2) . 2_756 ?
Br1 Ag1 Br1 110.31(3) 1_455 2_756 ?
Br1 Ag1 Br1 108.45(3) . 1_455 ?
Br1 Ag1 Br1 105.57(2) . 2_756 ?
N2 Ag1 Ag1 107.64(12) . 2_656 ?
N2 Ag1 Ag1 133.95(13) . 2_756 ?
N2 Ag1 Br1 98.78(12) . 1_455 ?
N2 Ag1 Br1 131.58(12) . . ?
N2 Ag1 Br1 101.15(13) . 2_756 ?
Ag1 Br1 Ag1 108.45(3) . 1_655 ?
Ag1 Br1 Ag1 74.43(2) . 2_756 ?
Ag1 Br1 Ag1 69.69(3) 1_655 2_756 ?
Ag1 N2 H2A 108.4 . . ?
Ag1 N2 H2B 108.4 . . ?
H2A N2 H2B 107.5 . . ?
C1 N2 Ag1 115.4(4) . . ?
C1 N2 H2A 108.4 . . ?
C1 N2 H2B 108.4 . . ?
C6 N1 C2 115.3(5) . . ?
N1 C2 C1 114.0(6) . . ?
N1 C2 C3 122.9(5) . . ?
C3 C2 C1 123.1(6) . . ?
N1 C6 H6 117.2 . . ?
N1 C6 C5 125.7(6) . . ?
C5 C6 H6 117.2 . . ?
C6 C5 H5 121.2 . . ?
C4 C5 C6 117.6(6) . . ?
C4 C5 H5 121.2 . . ?
N2 C1 C2 115.5(5) . . ?
N2 C1 H1A 108.4 . . ?
N2 C1 H1B 108.4 . . ?
C2 C1 H1A 108.4 . . ?
C2 C1 H1B 108.4 . . ?
H1A C1 H1B 107.5 . . ?
C2 C3 H3 120.3 . . ?
C2 C3 C4 119.3(6) . . ?
C4 C3 H3 120.3 . . ?
C5 C4 C3 119.2(7) . . ?
C5 C4 H4 120.4 . . ?
C3 C4 H4 120.4 . . ?

loop_
_geom_bond_atom_site_label_1
_geom_bond_atom_site_label_2
_geom_bond_distance
_geom_bond_site_symmetry_2
_geom_bond_publ_flag
Ag1 Ag1 3.2987(10) 2_756 ?
Ag1 Ag1 3.1990(11) 2_656 ?
Ag1 Br1 2.7782(9) 1_455 ?
Ag1 Br1 2.6281(8) . ?
Ag1 Br1 2.8204(10) 2_756 ?
Ag1 N2 2.292(4) . ?
N2 H2A 0.8900 . ?
N2 H2B 0.8900 . ?
N2 C1 1.454(7) . ?
N1 C2 1.357(7) . ?
N1 C6 1.331(7) . ?
C2 C1 1.508(7) . ?
C2 C3 1.359(8) . ?
C6 H6 0.9300 . ?
C6 C5 1.368(9) . ?
C5 H5 0.9300 . ?
C5 C4 1.353(8) . ?
C1 H1A 0.9700 . ?
C1 H1B 0.9700 . ?
C3 H3 0.9300 . ?
C3 C4 1.385(8) . ?
C4 H4 0.9300 . ?

loop_
_geom_torsion_atom_site_label_1
_geom_torsion_atom_site_label_2
_geom_torsion_atom_site_label_3
_geom_torsion_atom_site_label_4
_geom_torsion
_geom_torsion_site_symmetry_1
_geom_torsion_site_symmetry_2
_geom_torsion_site_symmetry_3
_geom_torsion_site_symmetry_4
_geom_torsion_publ_flag
Ag1 N2 C1 C2 -175.5(4) . . . . ?
N1 C2 C1 N2 53.6(7) . . . . ?
N1 C2 C3 C4 0.1(9) . . . . ?
N1 C6 C5 C4 -2.7(10) . . . . ?
C2 N1 C6 C5 2.2(9) . . . . ?
C2 C3 C4 C5 -0.6(10) . . . . ?
C6 N1 C2 C1 -179.9(5) . . . . ?
C6 N1 C2 C3 -0.8(9) . . . . ?
C6 C5 C4 C3 1.7(10) . . . . ?
C1 C2 C3 C4 179.1(5) . . . . ?
C3 C2 C1 N2 -125.4(7) . . . . ?
